data_4506206
loop_
_publ_author_name
'Khanna, Shruti'
'Verma, Sandeep'

_publ_section_title
;
 Crystallographic Signatures ofN6-Methoxyadenine Imino Tautomer--Silver
 Complexes
;
_journal_issue 6
_journal_name_full 'Crystal Growth &amp; Design'
_journal_page_first 3025
_journal_paper_doi 10.1021/cg300231r
_journal_volume 12
_journal_year 2012
_chemical_formula_sum 'C26 H26 Ag2 Cl2 N10 O10'
_chemical_formula_weight 925.21
_chemical_name_systematic
;
 ?
;
_space_group_IT_number 2
_symmetry_cell_setting triclinic
_symmetry_space_group_name_Hall '-P 1'
_symmetry_space_group_name_H-M 'P -1'
_atom_sites_solution_hydrogens geom
_atom_sites_solution_primary direct
_atom_sites_solution_secondary difmap
_audit_creation_method SHELXL-97
_cell_angle_alpha 101.292(5)
_cell_angle_beta 98.813(4)
_cell_angle_gamma 93.590(3)
_cell_formula_units_Z 2
_cell_length_a 9.915(2)
_cell_length_b 9.942(2)
_cell_length_c 16.461(3)
_cell_measurement_reflns_used 7354
_cell_measurement_temperature 100(2)
_cell_measurement_theta_max 28.3
_cell_measurement_theta_min 2.1
_cell_volume 1565.2(5)
_computing_structure_refinement 'SHELXL-97 (Sheldrick, 1997)'
_diffrn_ambient_temperature 100(2)
_diffrn_measured_fraction_theta_full 0.940
_diffrn_measured_fraction_theta_max 0.940
_diffrn_radiation_monochromator graphite
_diffrn_radiation_source 'fine-focus sealed tube'
_diffrn_radiation_type MoK\a
_diffrn_radiation_wavelength 0.71073
_diffrn_reflns_av_R_equivalents 0.0311
_diffrn_reflns_av_sigmaI/netI 0.0785
_diffrn_reflns_limit_h_max 12
_diffrn_reflns_limit_h_min -13
_diffrn_reflns_limit_k_max 12
_diffrn_reflns_limit_k_min -13
_diffrn_reflns_limit_l_max 21
_diffrn_reflns_limit_l_min -18
_diffrn_reflns_number 10296
_diffrn_reflns_theta_full 28.34
_diffrn_reflns_theta_max 28.34
_diffrn_reflns_theta_min 2.09
_exptl_absorpt_coefficient_mu 1.496
_exptl_absorpt_correction_T_max 0.7745
_exptl_absorpt_correction_T_min 0.7247
_exptl_absorpt_correction_type psi-scan
_exptl_absorpt_process_details '(North et al., 1968)'
_exptl_crystal_colour violet
_exptl_crystal_density_diffrn 1.963
_exptl_crystal_density_method 'not measured'
_exptl_crystal_description block
_exptl_crystal_F_000 920
_exptl_crystal_size_max 0.23
_exptl_crystal_size_mid 0.20
_exptl_crystal_size_min 0.18
_refine_diff_density_max 2.015
_refine_diff_density_min -2.009
_refine_diff_density_rms 0.292
_refine_ls_extinction_method none
_refine_ls_goodness_of_fit_ref 1.116
_refine_ls_hydrogen_treatment constr
_refine_ls_matrix_type full
_refine_ls_number_parameters 429
_refine_ls_number_reflns 7354
_refine_ls_number_restraints 0
_refine_ls_restrained_S_all 1.116
_refine_ls_R_factor_all 0.1096
_refine_ls_R_factor_gt 0.0667
_refine_ls_shift/su_max 0.001
_refine_ls_shift/su_mean 0.000
_refine_ls_structure_factor_coef Fsqd
_refine_ls_weighting_details 'calc w=1/[\s^2^(Fo^2^)+(0.0996P)^2^+15.1368P] where P=(Fo^2^+2Fc^2^)/3'
_refine_ls_weighting_scheme calc
_refine_ls_wR_factor_gt 0.1594
_refine_ls_wR_factor_ref 0.2420
_reflns_number_gt 4947
_reflns_number_total 7354
_reflns_threshold_expression >2sigma(I)
_cod_data_source_file cg300231r_si_003.cif
_cod_data_source_block complex4
_cod_depositor_comments
;
The following automatic conversions were performed:

'_symmetry_cell_setting' value 'Triclinic' changed to 'triclinic'
according to /home/saulius/struct/CIF-dictionaries/cif_core.dic
dictionary named 'cif_core.dic' version 2.4.1 from 2010-06-29.

Automatic conversion script
Id: cif_fix_values 1891 2012-01-12 08:04:46Z andrius 
;
_cod_original_cell_volume 1565.4(6)
_cod_database_code 4506206

loop_
_symmetry_equiv_pos_as_xyz
'x, y, z'
'-x, -y, -z'

loop_
_atom_site_label
_atom_site_type_symbol
_atom_site_fract_x
_atom_site_fract_y
_atom_site_fract_z
_atom_site_U_iso_or_equiv
_atom_site_adp_type
_atom_site_occupancy
_atom_site_symmetry_multiplicity
_atom_site_calc_flag
_atom_site_refinement_flags
Ag1 Ag 0.47633(7) -0.03489(7) 0.07561(4) 0.0276(2) Uani 1 1 d .
Ag2 Ag -0.12501(8) 0.45282(7) 0.44643(5) 0.0314(2) Uani 1 1 d .
Cl1 Cl 0.4765(2) 0.0157(2) 0.34135(14) 0.0303(5) Uani 1 1 d .
Cl2 Cl -0.2934(2) 0.3208(2) 0.13525(14) 0.0299(5) Uani 1 1 d .
N3' N 0.1051(7) -0.0540(7) 0.4188(5) 0.0216(15) Uani 1 1 d .
C6 C 0.3308(10) 0.2645(9) -0.0231(5) 0.0264(19) Uani 1 1 d .
N1 N 0.2606(8) 0.3784(8) -0.0394(5) 0.0265(17) Uani 1 1 d .
H1 H 0.2741 0.4095 -0.0830 0.032 Uiso 1 1 calc R
O3 O 0.3320(7) 0.0173(9) 0.3231(4) 0.0396(18) Uani 1 1 d .
C4 C 0.2053(9) 0.2959(8) 0.0926(5) 0.0215(12) Uani 1 1 d .
O1 O 0.5340(8) 0.0228(8) 0.2672(4) 0.0407(18) Uani 1 1 d .
C11' C -0.1131(10) -0.0403(9) 0.1590(5) 0.0261(19) Uani 1 1 d .
H11' H -0.1764 0.0249 0.1635 0.031 Uiso 1 1 calc R
N7' N -0.0670(8) 0.2503(7) 0.4161(4) 0.0231(15) Uani 1 1 d .
C11 C 0.3005(11) 0.3678(12) 0.3383(6) 0.038(2) Uani 1 1 d .
H11 H 0.3417 0.2867 0.3250 0.046 Uiso 1 1 calc R
N9' N -0.1005(7) 0.0293(7) 0.3554(4) 0.0203(14) Uani 1 1 d .
O1' O -0.2768(10) 0.2222(9) 0.0632(5) 0.058(2) Uani 1 1 d .
N9 N 0.1887(7) 0.2331(7) 0.1577(4) 0.0211(11) Uani 1 1 d .
N1' N 0.2511(8) 0.1233(8) 0.5116(5) 0.0253(16) Uani 1 1 d .
H1' H 0.3287 0.1429 0.5449 0.030 Uiso 1 1 calc R
C8 C 0.2699(9) 0.1279(9) 0.1521(5) 0.0233(18) Uani 1 1 d .
H8 H 0.2771 0.0680 0.1892 0.028 Uiso 1 1 calc R
O4 O 0.5366(9) 0.1297(9) 0.4068(5) 0.048(2) Uani 1 1 d .
C13 C 0.3052(12) 0.5936(12) 0.4242(6) 0.041(3) Uani 1 1 d .
H13 H 0.3522 0.6657 0.4656 0.049 Uiso 1 1 calc R
O3' O -0.4211(8) 0.3784(9) 0.1212(6) 0.054(2) Uani 1 1 d .
N3 N 0.1405(8) 0.4056(8) 0.0743(5) 0.0268(16) Uani 1 1 d .
O2' O -0.1856(8) 0.4316(9) 0.1534(5) 0.050(2) Uani 1 1 d .
C9 C 0.1028(10) 0.2707(10) 0.2222(6) 0.029(2) Uani 1 1 d .
H9A H 0.0784 0.1900 0.2437 0.035 Uiso 1 1 calc R
H9B H 0.0188 0.3022 0.1971 0.035 Uiso 1 1 calc R
C5 C 0.2962(9) 0.2240(8) 0.0504(5) 0.0215(12) Uani 1 1 d .
O4' O -0.2855(12) 0.2573(9) 0.2054(6) 0.067(3) Uani 1 1 d .
N7 N 0.3380(7) 0.1196(7) 0.0882(4) 0.0211(11) Uani 1 1 d .
O2 O 0.5084(9) -0.1094(9) 0.3677(6) 0.055(2) Uani 1 1 d .
C10' C -0.0869(9) -0.1204(9) 0.2215(5) 0.0235(18) Uani 1 1 d .
C9' C -0.1606(10) -0.0989(9) 0.2955(5) 0.0255(19) Uani 1 1 d .
H9D H -0.2571 -0.0926 0.2766 0.031 Uiso 1 1 calc R
H9C H -0.1525 -0.1765 0.3230 0.031 Uiso 1 1 calc R
C4' C 0.0231(8) 0.0464(8) 0.4069(5) 0.0193(12) Uani 1 1 d .
C5' C 0.0442(9) 0.1839(8) 0.4454(5) 0.0193(12) Uani 1 1 d .
C12 C 0.3662(13) 0.4735(11) 0.4034(6) 0.043(3) Uani 1 1 d .
H12 H 0.4514 0.4632 0.4330 0.052 Uiso 1 1 calc R
C15 C 0.1114(11) 0.5014(10) 0.3175(6) 0.031(2) Uani 1 1 d .
H15 H 0.0250 0.5104 0.2889 0.037 Uiso 1 1 calc R
C14 C 0.1759(10) 0.6086(9) 0.3846(6) 0.030(2) Uani 1 1 d .
H14 H 0.1323 0.6869 0.4015 0.037 Uiso 1 1 calc R
C13' C 0.0487(11) -0.1566(11) 0.0830(7) 0.036(2) Uani 1 1 d .
H13' H 0.0945 -0.1684 0.0372 0.044 Uiso 1 1 calc R
C8' C -0.1499(9) 0.1540(9) 0.3632(5) 0.0239(18) Uani 1 1 d .
H8' H -0.2335 0.1696 0.3340 0.029 Uiso 1 1 calc R
C2 C 0.1753(10) 0.4414(10) 0.0071(6) 0.0271(19) Uani 1 1 d .
H2 H 0.1372 0.5170 -0.0093 0.033 Uiso 1 1 calc R
C12' C -0.0436(12) -0.0601(10) 0.0916(5) 0.033(2) Uani 1 1 d .
H12' H -0.0599 -0.0067 0.0512 0.040 Uiso 1 1 calc R
C6' C 0.1668(9) 0.2310(9) 0.5047(5) 0.0234(18) Uani 1 1 d .
C14' C 0.0734(11) -0.2358(11) 0.1422(7) 0.037(2) Uani 1 1 d .
H14' H 0.1350 -0.3025 0.1365 0.045 Uiso 1 1 calc R
C10 C 0.1756(9) 0.3820(9) 0.2934(5) 0.0243(18) Uani 1 1 d .
C2' C 0.2185(9) -0.0077(9) 0.4698(5) 0.0231(18) Uani 1 1 d .
H2' H 0.2825 -0.0703 0.4782 0.028 Uiso 1 1 calc R
C15' C 0.0062(9) -0.2157(10) 0.2102(6) 0.0271(19) Uani 1 1 d .
H15' H 0.0247 -0.2692 0.2502 0.033 Uiso 1 1 calc R
O6' O 0.3347(7) 0.3594(7) 0.5984(4) 0.0327(16) Uani 1 1 d .
O6 O 0.4137(7) 0.2738(7) -0.1420(4) 0.0280(14) Uani 1 1 d .
N6 N 0.4095(8) 0.2100(7) -0.0707(4) 0.0261(12) Uani 1 1 d .
N6' N 0.2022(8) 0.3518(7) 0.5519(4) 0.0261(12) Uani 1 1 d .
C16 C 0.5556(10) 0.3113(11) -0.1462(7) 0.033(2) Uani 1 1 d .
H16A H 0.5967 0.3760 -0.0958 0.049 Uiso 1 1 calc R
H16B H 0.5599 0.3525 -0.1940 0.049 Uiso 1 1 calc R
H16C H 0.6042 0.2304 -0.1516 0.049 Uiso 1 1 calc R
C16' C 0.3440(13) 0.4522(12) 0.6772(7) 0.044(3) Uani 1 1 d .
H16D H 0.3259 0.5423 0.6680 0.065 Uiso 1 1 calc R
H16E H 0.4345 0.4565 0.7088 0.065 Uiso 1 1 calc R
H16F H 0.2780 0.4205 0.7079 0.065 Uiso 1 1 calc R

loop_
_atom_site_aniso_label
_atom_site_aniso_U_11
_atom_site_aniso_U_22
_atom_site_aniso_U_33
_atom_site_aniso_U_23
_atom_site_aniso_U_13
_atom_site_aniso_U_12
Ag1 0.0325(4) 0.0278(4) 0.0262(4) 0.0092(3) 0.0071(3) 0.0135(3)
Ag2 0.0323(4) 0.0196(4) 0.0375(4) 0.0003(3) -0.0036(3) 0.0066(3)
Cl1 0.0307(12) 0.0354(12) 0.0248(10) 0.0088(9) 0.0012(9) 0.0045(9)
Cl2 0.0281(11) 0.0324(12) 0.0312(11) 0.0097(9) 0.0047(9) 0.0088(9)
N3' 0.018(4) 0.019(4) 0.029(4) 0.004(3) 0.009(3) 0.006(3)
C6 0.035(5) 0.026(5) 0.017(4) 0.000(3) 0.003(4) 0.007(4)
N1 0.032(4) 0.025(4) 0.026(4) 0.016(3) 0.000(3) 0.012(3)
O3 0.021(3) 0.069(5) 0.033(4) 0.020(4) 0.005(3) 0.007(3)
C4 0.024(3) 0.017(3) 0.022(3) 0.006(2) -0.003(2) 0.009(2)
O1 0.034(4) 0.058(5) 0.030(4) 0.009(3) 0.008(3) 0.009(4)
C11' 0.036(5) 0.018(4) 0.024(4) 0.007(3) -0.002(4) 0.003(4)
N7' 0.030(4) 0.016(3) 0.020(3) -0.005(3) 0.004(3) 0.005(3)
C11 0.038(6) 0.043(6) 0.028(5) -0.004(4) 0.004(4) 0.010(5)
N9' 0.027(4) 0.015(3) 0.018(3) 0.003(3) 0.005(3) 0.001(3)
O1' 0.062(6) 0.058(6) 0.046(5) -0.011(4) 0.000(4) 0.025(5)
N9 0.024(3) 0.024(3) 0.015(2) -0.0036(18) 0.0066(19) 0.013(2)
N1' 0.020(4) 0.025(4) 0.030(4) 0.003(3) 0.005(3) 0.005(3)
C8 0.026(4) 0.023(4) 0.022(4) 0.009(3) -0.001(3) 0.008(3)
O4 0.052(5) 0.054(5) 0.030(4) -0.009(3) -0.005(3) 0.015(4)
C13 0.056(7) 0.043(6) 0.024(5) 0.007(4) 0.015(5) -0.011(5)
O3' 0.027(4) 0.048(5) 0.076(6) 0.000(4) -0.009(4) 0.010(4)
N3 0.030(4) 0.021(4) 0.026(4) -0.003(3) 0.003(3) 0.006(3)
O2' 0.033(4) 0.061(6) 0.049(5) 0.009(4) -0.005(4) -0.013(4)
C9 0.026(5) 0.028(5) 0.034(5) 0.007(4) 0.004(4) 0.005(4)
C5 0.024(3) 0.017(3) 0.022(3) 0.006(2) -0.003(2) 0.009(2)
O4' 0.119(9) 0.049(5) 0.055(5) 0.039(4) 0.039(6) 0.033(6)
N7 0.024(3) 0.024(3) 0.015(2) -0.0036(18) 0.0066(19) 0.013(2)
O2 0.058(6) 0.046(5) 0.061(5) 0.031(4) -0.018(4) 0.005(4)
C10' 0.027(5) 0.020(4) 0.023(4) 0.008(3) -0.002(3) -0.001(3)
C9' 0.033(5) 0.018(4) 0.020(4) -0.009(3) 0.003(4) -0.002(3)
C4' 0.021(3) 0.019(3) 0.020(3) 0.005(2) 0.004(2) 0.007(2)
C5' 0.021(3) 0.019(3) 0.020(3) 0.005(2) 0.004(2) 0.007(2)
C12 0.056(7) 0.036(6) 0.027(5) -0.014(4) -0.001(5) 0.008(5)
C15 0.037(5) 0.031(5) 0.021(4) 0.001(4) -0.007(4) 0.008(4)
C14 0.034(5) 0.018(4) 0.037(5) 0.001(4) 0.007(4) 0.002(4)
C13' 0.031(5) 0.039(6) 0.037(5) -0.003(4) 0.016(4) -0.004(4)
C8' 0.027(5) 0.022(4) 0.025(4) 0.007(3) 0.006(4) 0.008(3)
C2 0.032(5) 0.024(5) 0.025(4) -0.002(3) 0.009(4) 0.008(4)
C12' 0.056(7) 0.030(5) 0.011(4) 0.000(3) 0.006(4) 0.000(5)
C6' 0.030(5) 0.026(5) 0.021(4) 0.017(3) 0.004(3) 0.014(4)
C14' 0.034(6) 0.036(6) 0.040(6) -0.001(4) 0.011(4) 0.006(4)
C10 0.023(4) 0.027(5) 0.023(4) -0.002(3) 0.009(3) 0.012(4)
C2' 0.027(5) 0.024(4) 0.024(4) 0.012(3) 0.007(3) 0.012(3)
C15' 0.023(4) 0.027(5) 0.025(4) 0.000(3) -0.008(4) 0.004(4)
O6' 0.033(4) 0.023(3) 0.034(4) -0.004(3) -0.011(3) 0.014(3)
O6 0.034(4) 0.031(4) 0.026(3) 0.020(3) 0.005(3) 0.009(3)
N6 0.034(3) 0.018(3) 0.022(3) -0.0028(19) 0.002(2) 0.004(2)
N6' 0.034(3) 0.018(3) 0.022(3) -0.0028(19) 0.002(2) 0.004(2)
C16 0.031(5) 0.033(5) 0.041(5) 0.021(4) 0.008(4) 0.005(4)
C16' 0.050(7) 0.040(6) 0.036(6) 0.006(5) -0.007(5) 0.006(5)

loop_
_atom_type_symbol
_atom_type_description
_atom_type_scat_dispersion_real
_atom_type_scat_dispersion_imag
_atom_type_scat_source
C C 0.0033 0.0016 'International Tables Vol C Tables 4.2.6.8 and 6.1.1.4'
H H 0.0000 0.0000 'International Tables Vol C Tables 4.2.6.8 and 6.1.1.4'
N N 0.0061 0.0033 'International Tables Vol C Tables 4.2.6.8 and 6.1.1.4'
O O 0.0106 0.0060 'International Tables Vol C Tables 4.2.6.8 and 6.1.1.4'
Cl Cl 0.1484 0.1585 'International Tables Vol C Tables 4.2.6.8 and 6.1.1.4'
Ag Ag -0.8971 1.1015 'International Tables Vol C Tables 4.2.6.8 and 6.1.1.4'

loop_
_geom_angle_atom_site_label_1
_geom_angle_atom_site_label_2
_geom_angle_atom_site_label_3
_geom_angle
_geom_angle_site_symmetry_1
_geom_angle_site_symmetry_3
N7 Ag1 N6 170.3(3) . 2_655
N7 Ag1 Ag1 89.00(19) . 2_655
N6 Ag1 Ag1 98.4(2) 2_655 2_655
N7' Ag2 N6' 167.3(3) . 2_566
N7' Ag2 Ag2 92.3(2) . 2_566
N6' Ag2 Ag2 97.4(2) 2_566 2_566
O3 Cl1 O4 111.1(5) . .
O3 Cl1 O2 109.5(5) . .
O4 Cl1 O2 108.7(5) . .
O3 Cl1 O1 109.4(4) . .
O4 Cl1 O1 109.0(5) . .
O2 Cl1 O1 109.2(5) . .
O4' Cl2 O1' 109.4(6) . .
O4' Cl2 O3' 110.7(6) . .
O1' Cl2 O3' 110.6(5) . .
O4' Cl2 O2' 108.2(6) . .
O1' Cl2 O2' 110.1(6) . .
O3' Cl2 O2' 107.8(5) . .
C2' N3' C4' 112.7(7) . .
N6 C6 N1 121.5(8) . .
N6 C6 C5 128.0(8) . .
N1 C6 C5 110.6(7) . .
C2 N1 C6 125.4(8) . .
N3 C4 N9 125.5(8) . .
N3 C4 C5 128.4(8) . .
N9 C4 C5 106.0(7) . .
C12' C11' C10' 119.4(9) . .
C8' N7' C5' 105.2(7) . .
C8' N7' Ag2 120.4(6) . .
C5' N7' Ag2 134.2(6) . .
C10 C11 C12 120.7(10) . .
C8' N9' C4' 107.1(7) . .
C8' N9' C9' 126.9(7) . .
C4' N9' C9' 125.6(7) . .
C8 N9 C4 106.2(7) . .
C8 N9 C9 125.9(8) . .
C4 N9 C9 127.9(7) . .
C2' N1' C6' 124.5(8) . .
N7 C8 N9 112.7(7) . .
C14 C13 C12 121.1(10) . .
C2 N3 C4 111.5(8) . .
N9 C9 C10 111.4(8) . .
N7 C5 C4 110.8(8) . .
N7 C5 C6 130.5(8) . .
C4 C5 C6 118.7(7) . .
C8 N7 C5 104.2(7) . .
C8 N7 Ag1 116.7(6) . .
C5 N7 Ag1 139.1(6) . .
C15' C10' C11' 117.1(8) . .
C15' C10' C9' 122.9(8) . .
C11' C10' C9' 119.9(8) . .
N9' C9' C10' 109.6(7) . .
N3' C4' N9' 125.9(8) . .
N3' C4' C5' 127.8(8) . .
N9' C4' C5' 106.3(7) . .
C4' C5' N7' 108.9(7) . .
C4' C5' C6' 118.4(7) . .
N7' C5' C6' 132.7(7) . .
C13 C12 C11 120.1(11) . .
C10 C15 C14 121.0(9) . .
C13 C14 C15 118.1(9) . .
C12' C13' C14' 119.7(9) . .
N7' C8' N9' 112.5(8) . .
N3 C2 N1 125.4(9) . .
C13' C12' C11' 121.4(9) . .
N6' C6' N1' 120.1(8) . .
N6' C6' C5' 128.5(8) . .
N1' C6' C5' 111.3(8) . .
C13' C14' C15' 119.4(10) . .
C11 C10 C15 118.8(8) . .
C11 C10 C9 122.0(8) . .
C15 C10 C9 119.1(8) . .
N3' C2' N1' 125.3(8) . .
C10' C15' C14' 123.0(9) . .
N6' O6' C16' 109.8(7) . .
N6 O6 C16 108.6(6) . .
C6 N6 O6 112.5(7) . .
C6 N6 Ag1 134.5(7) . 2_655
O6 N6 Ag1 112.8(5) . 2_655
C6' N6' O6' 111.2(7) . .
C6' N6' Ag2 133.4(6) . 2_566
O6' N6' Ag2 113.7(5) . 2_566

loop_
_geom_bond_atom_site_label_1
_geom_bond_atom_site_label_2
_geom_bond_distance
_geom_bond_site_symmetry_2
Ag1 N7 2.124(6) .
Ag1 N6 2.130(7) 2_655
Ag1 Ag1 2.8093(14) 2_655
Ag2 N7' 2.115(7) .
Ag2 N6' 2.129(7) 2_566
Ag2 Ag2 2.8030(15) 2_566
Cl1 O3 1.420(7) .
Cl1 O4 1.428(8) .
Cl1 O2 1.433(8) .
Cl1 O1 1.436(7) .
Cl2 O4' 1.415(8) .
Cl2 O1' 1.421(8) .
Cl2 O3' 1.427(8) .
Cl2 O2' 1.439(8) .
N3' C2' 1.295(11) .
N3' C4' 1.351(10) .
C6 N6 1.262(11) .
C6 N1 1.414(11) .
C6 C5 1.430(12) .
N1 C2 1.331(11) .
C4 N3 1.360(10) .
C4 N9 1.367(11) .
C4 C5 1.373(12) .
C11' C12' 1.383(13) .
C11' C10' 1.422(11) .
N7' C8' 1.307(11) .
N7' C5' 1.392(10) .
C11 C10 1.372(13) .
C11 C12 1.392(14) .
N9' C8' 1.352(10) .
N9' C4' 1.359(11) .
N9' C9' 1.478(10) .
N9 C8 1.357(10) .
N9 C9 1.468(11) .
N1' C2' 1.343(11) .
N1' C6' 1.411(10) .
C8 N7 1.327(11) .
C13 C14 1.377(15) .
C13 C12 1.379(16) .
N3 C2 1.313(12) .
C9 C10 1.501(12) .
C5 N7 1.365(10) .
C10' C15' 1.370(12) .
C10' C9' 1.501(12) .
C4' C5' 1.378(11) .
C5' C6' 1.427(12) .
C15 C10 1.400(12) .
C15 C14 1.416(12) .
C13' C12' 1.370(14) .
C13' C14' 1.372(15) .
C6' N6' 1.291(11) .
C14' C15' 1.376(14) .
O6' N6' 1.404(10) .
O6' C16' 1.424(12) .
O6 N6 1.443(9) .
O6 C16 1.448(12) .
N6 Ag1 2.130(7) 2_655
N6' Ag2 2.129(7) 2_566
